data_7120716
loop_
_publ_author_name
'Yue, Dan'
'Zhao, Dian'
'Zhang, Jun'
'Zhang, Ling'
'Jiang, Ke'
'Zhang, Xin'
'Cui, Yuanjing'
'Yang, Yu'
'Chen, Banglin'
'Qian, Guodong'

_publ_section_title
;
 A luminescent cerium metal--organic framework for the turn-on sensing of
 ascorbic acid
;
_journal_name_full 'Chem. Commun.'
_journal_paper_doi 10.1039/C7CC05805E
_journal_year 2017
_chemical_formula_sum 'C22 H10 O8 Tb'
_chemical_formula_weight 561.22
_chemical_name_systematic ZJU-136-Tb
_space_group_crystal_system triclinic
_space_group_IT_number 2
_space_group_name_Hall '-P 1'
_space_group_name_H-M_alt 'P -1'
_symmetry_space_group_name_Hall '-P 1'
_symmetry_space_group_name_H-M 'P -1'
_atom_sites_solution_hydrogens geom
_audit_creation_method SHELXL-2014/7
_audit_update_record
;
2017-09-18 deposited with the CCDC.
2017-09-20 downloaded from the CCDC.
;
_cell_angle_alpha 98.740(6)
_cell_angle_beta 99.894(7)
_cell_angle_gamma 106.303(4)
_cell_formula_units_Z 2
_cell_length_a 9.933(2)
_cell_length_b 11.292(3)
_cell_length_c 13.383(3)
_cell_measurement_reflns_used 4226
_cell_measurement_temperature 293(2)
_cell_measurement_theta_max 2.736
_cell_measurement_theta_min 25.655
_cell_volume 1387.1(6)
_computing_cell_refinement 'Bruker SMART'
_computing_data_collection 'Bruker SMART'
_computing_data_reduction 'Bruker SAINT'
_computing_molecular_graphics 'Bruker SHELXTL'
_computing_publication_material 'Bruker SHELXTL'
_computing_structure_refinement 'SHELXL-2014/7 (Sheldrick, 2014)'
_computing_structure_solution 'Bruker SHELXTL'
_diffrn_ambient_temperature 293(2)
_diffrn_detector_area_resol_mean 16.0710
_diffrn_measured_fraction_theta_full 0.921
_diffrn_measured_fraction_theta_max 0.921
_diffrn_measurement_device_type 'CCD area detector'
_diffrn_measurement_method 'phi and omega scans'
_diffrn_radiation_type MoK\a
_diffrn_radiation_wavelength 0.71073
_diffrn_reflns_av_R_equivalents 0.0458
_diffrn_reflns_av_unetI/netI 0.0644
_diffrn_reflns_Laue_measured_fraction_full 0.921
_diffrn_reflns_Laue_measured_fraction_max 0.921
_diffrn_reflns_limit_h_max 11
_diffrn_reflns_limit_h_min -11
_diffrn_reflns_limit_k_max 13
_diffrn_reflns_limit_k_min -13
_diffrn_reflns_limit_l_max 15
_diffrn_reflns_limit_l_min -14
_diffrn_reflns_number 10407
_diffrn_reflns_point_group_measured_fraction_full 0.921
_diffrn_reflns_point_group_measured_fraction_max 0.921
_diffrn_reflns_theta_full 24.993
_diffrn_reflns_theta_max 24.993
_diffrn_reflns_theta_min 1.580
_diffrn_source 'fine-focus sealed tube'
_exptl_absorpt_coefficient_mu 2.584
_exptl_absorpt_correction_T_max 0.782
_exptl_absorpt_correction_T_min 0.6156
_exptl_absorpt_correction_type multi-scan
_exptl_absorpt_process_details SADABS
_exptl_crystal_colour colorless
_exptl_crystal_density_diffrn 1.344
_exptl_crystal_description block
_exptl_crystal_F_000 542
_exptl_crystal_size_max 0.250
_exptl_crystal_size_mid 0.200
_exptl_crystal_size_min 0.100
_refine_diff_density_max 1.055
_refine_diff_density_min -0.979
_refine_diff_density_rms 0.154
_refine_ls_extinction_method none
_refine_ls_goodness_of_fit_ref 1.080
_refine_ls_hydrogen_treatment constr
_refine_ls_matrix_type full
_refine_ls_number_parameters 280
_refine_ls_number_reflns 4498
_refine_ls_number_restraints 0
_refine_ls_restrained_S_all 1.080
_refine_ls_R_factor_all 0.0479
_refine_ls_R_factor_gt 0.0393
_refine_ls_shift/su_max 0.001
_refine_ls_shift/su_mean 0.000
_refine_ls_structure_factor_coef Fsqd
_refine_ls_weighting_details 'w=1/[\s^2^(Fo^2^)+(0.0746P)^2^] where P=(Fo^2^+2Fc^2^)/3'
_refine_ls_weighting_scheme calc
_refine_ls_wR_factor_gt 0.1143
_refine_ls_wR_factor_ref 0.1229
_reflns_Friedel_coverage 0.000
_reflns_number_gt 3772
_reflns_number_total 4498
_reflns_threshold_expression 'I > 2\s(I)'
_cod_data_source_file c7cc05805e2.cif
_cod_data_source_block ZJU-136-Tb
_cod_database_code 7120716
_shelx_shelxl_version_number 2014/7
_shelx_space_group_comment
;
The symmetry employed for this shelxl refinement is uniquely defined
by the following loop, which should always be used as a source of
symmetry information in preference to the above space-group names.
They are only intended as comments.
;
_shelx_estimated_absorpt_t_min 0.564
_shelx_estimated_absorpt_t_max 0.782

loop_
_space_group_symop_operation_xyz
'x, y, z'
'-x, -y, -z'

loop_
_atom_site_label
_atom_site_type_symbol
_atom_site_fract_x
_atom_site_fract_y
_atom_site_fract_z
_atom_site_U_iso_or_equiv
_atom_site_adp_type
_atom_site_occupancy
_atom_site_site_symmetry_order
_atom_site_calc_flag
_atom_site_refinement_flags_posn
_atom_site_refinement_flags_adp
Tb1 Tb 0.60968(3) 0.63821(3) 0.62996(2) 0.01626(14) Uani 1 1 d . .
O1 O 0.3750(5) 0.5114(4) 0.5083(3) 0.0201(10) Uani 1 1 d . .
O2 O 0.3817(5) 0.6907(5) 0.5992(4) 0.0296(12) Uani 1 1 d . .
O3 O 0.3259(5) 1.1350(5) 0.3348(4) 0.0277(11) Uani 1 1 d . .
O4 O 0.3230(6) 1.2258(5) 0.4897(4) 0.0330(12) Uani 1 1 d . .
O5 O 0.4507(5) 0.5131(5) 0.7266(4) 0.0291(12) Uani 1 1 d . .
O6 O 0.6159(5) 0.6931(5) 0.8137(4) 0.0316(12) Uani 1 1 d . .
O7 O -0.1325(5) 0.6979(5) 0.6952(4) 0.0319(12) Uani 1 1 d . .
O8 O -0.2566(5) 0.5122(5) 0.7119(4) 0.0310(12) Uani 1 1 d . .
C1 C 0.3100(7) 0.5878(7) 0.5440(6) 0.0243(16) Uani 1 1 d . .
C2 C 0.1491(7) 0.5440(7) 0.5149(5) 0.0225(15) Uani 1 1 d . .
C3 C 0.0769(6) 0.4203(6) 0.5198(5) 0.0142(13) Uani 1 1 d . .
H3 H 0.1307 0.3668 0.5333 0.017 Uiso 1 1 calc R U
C4 C 0.0721(7) 0.6263(6) 0.4945(5) 0.0176(14) Uani 1 1 d . .
C5 C 0.1360(7) 0.7541(7) 0.4802(5) 0.0211(15) Uani 1 1 d . .
C6 C 0.2308(8) 0.7804(7) 0.4140(7) 0.0350(19) Uani 1 1 d . .
H6 H 0.2583 0.7151 0.3813 0.042 Uiso 1 1 calc R U
C7 C 0.1069(7) 0.8574(6) 0.5344(6) 0.0268(16) Uani 1 1 d . .
H7 H 0.0469 0.8445 0.5806 0.032 Uiso 1 1 calc R U
C8 C 0.1676(9) 0.9805(7) 0.5194(6) 0.0347(18) Uani 1 1 d . .
H8 H 0.1502 1.0482 0.5579 0.042 Uiso 1 1 calc R U
C9 C 0.2834(9) 0.8971(7) 0.3962(6) 0.0364(19) Uani 1 1 d . .
H9 H 0.3413 0.9098 0.3487 0.044 Uiso 1 1 calc R U
C10 C 0.2508(7) 1.0011(7) 0.4497(6) 0.0273(16) Uani 1 1 d . .
C11 C 0.3047(8) 1.1266(7) 0.4230(6) 0.0297(17) Uani 1 1 d . .
C12 C 0.5261(8) 0.5887(8) 0.8098(5) 0.0288(17) Uani 1 1 d . .
C13 C 0.5072(7) 0.5489(7) 0.9090(5) 0.0260(16) Uani 1 1 d . .
C14 C 0.3727(8) 0.5156(8) 0.9397(6) 0.0320(18) Uani 1 1 d . .
C15 C 0.3701(7) 0.4665(8) 1.0272(5) 0.0292(18) Uani 1 1 d . .
H15 H 0.2825 0.4413 1.0464 0.035 Uiso 1 1 calc R U
C16 C 0.2450(7) 0.5402(7) 0.8866(5) 0.0243(16) Uani 1 1 d . .
C17 C 0.2524(8) 0.6444(8) 0.8433(6) 0.0362(19) Uani 1 1 d . .
H17 H 0.3416 0.7033 0.8490 0.043 Uiso 1 1 calc R U
C18 C 0.1072(8) 0.4543(9) 0.8795(7) 0.042(2) Uani 1 1 d . .
H18 H 0.0977 0.3864 0.9122 0.051 Uiso 1 1 calc R U
C19 C 0.1291(7) 0.6631(7) 0.7915(5) 0.0267(16) Uani 1 1 d . .
H19 H 0.1369 0.7338 0.7625 0.032 Uiso 1 1 calc R U
C20 C -0.0138(8) 0.4727(9) 0.8228(7) 0.041(2) Uani 1 1 d . .
H20 H -0.1028 0.4113 0.8122 0.050 Uiso 1 1 calc R U
C21 C -0.0069(8) 0.5767(7) 0.7825(5) 0.0287(17) Uani 1 1 d . .
C22 C -0.1387(7) 0.5979(7) 0.7266(6) 0.0272(16) Uani 1 1 d . .

loop_
_atom_site_aniso_label
_atom_site_aniso_U_11
_atom_site_aniso_U_22
_atom_site_aniso_U_33
_atom_site_aniso_U_23
_atom_site_aniso_U_13
_atom_site_aniso_U_12
Tb1 0.01274(19) 0.0191(2) 0.0193(2) 0.00944(13) 0.00320(13) 0.00612(13)
O1 0.019(2) 0.027(3) 0.014(2) -0.0020(19) -0.0033(19) 0.014(2)
O2 0.022(3) 0.022(3) 0.045(3) 0.005(2) 0.005(2) 0.010(2)
O3 0.033(3) 0.027(3) 0.025(3) 0.011(2) 0.007(2) 0.009(2)
O4 0.036(3) 0.016(3) 0.050(3) 0.019(2) 0.015(3) 0.003(2)
O5 0.024(3) 0.036(3) 0.027(3) 0.016(2) 0.007(2) 0.003(2)
O6 0.033(3) 0.028(3) 0.036(3) 0.014(2) 0.015(2) 0.004(2)
O7 0.026(3) 0.036(3) 0.036(3) 0.014(2) 0.000(2) 0.015(2)
O8 0.026(3) 0.037(3) 0.032(3) 0.007(2) -0.005(2) 0.021(2)
C1 0.015(3) 0.029(4) 0.038(4) 0.020(3) 0.010(3) 0.012(3)
C2 0.016(3) 0.027(4) 0.027(4) 0.008(3) 0.006(3) 0.009(3)
C3 0.013(3) 0.017(3) 0.014(3) 0.005(3) 0.002(2) 0.006(3)
C4 0.019(3) 0.023(4) 0.009(3) 0.001(3) -0.002(3) 0.008(3)
C5 0.015(3) 0.030(4) 0.025(4) 0.017(3) 0.003(3) 0.013(3)
C6 0.034(4) 0.016(4) 0.058(5) 0.010(4) 0.019(4) 0.007(3)
C7 0.023(4) 0.021(4) 0.041(4) 0.010(3) 0.023(3) 0.002(3)
C8 0.044(5) 0.031(4) 0.034(4) 0.008(3) 0.008(4) 0.020(4)
C9 0.044(5) 0.026(4) 0.046(5) 0.014(4) 0.025(4) 0.010(4)
C10 0.021(4) 0.025(4) 0.040(4) 0.019(3) 0.012(3) 0.004(3)
C11 0.022(4) 0.024(4) 0.049(5) 0.015(4) 0.009(3) 0.013(3)
C12 0.029(4) 0.051(5) 0.014(4) 0.010(3) 0.000(3) 0.025(4)
C13 0.022(4) 0.042(4) 0.017(4) 0.012(3) 0.003(3) 0.011(3)
C14 0.024(4) 0.051(5) 0.039(5) 0.030(4) 0.016(3) 0.024(4)
C15 0.014(3) 0.062(5) 0.027(4) 0.027(4) 0.013(3) 0.020(4)
C16 0.018(3) 0.046(5) 0.014(3) 0.011(3) 0.009(3) 0.012(3)
C17 0.019(4) 0.046(5) 0.046(5) 0.019(4) 0.001(3) 0.012(4)
C18 0.025(4) 0.054(5) 0.063(6) 0.047(5) 0.010(4) 0.017(4)
C19 0.016(3) 0.039(4) 0.027(4) 0.021(3) 0.000(3) 0.007(3)
C20 0.016(4) 0.050(5) 0.059(6) 0.030(5) 0.005(4) 0.004(4)
C21 0.033(4) 0.043(5) 0.013(3) 0.008(3) -0.001(3) 0.020(4)
C22 0.012(3) 0.030(4) 0.044(5) 0.017(4) 0.011(3) 0.006(3)

loop_
_atom_type_symbol
_atom_type_description
_atom_type_scat_dispersion_real
_atom_type_scat_dispersion_imag
_atom_type_scat_source
C C 0.0033 0.0016 'International Tables Vol C Tables 4.2.6.8 and 6.1.1.4'
H H 0.0000 0.0000 'International Tables Vol C Tables 4.2.6.8 and 6.1.1.4'
O O 0.0106 0.0060 'International Tables Vol C Tables 4.2.6.8 and 6.1.1.4'
Tb Tb -0.1723 4.1537 'International Tables Vol C Tables 4.2.6.8 and 6.1.1.4'

loop_
_geom_angle_atom_site_label_1
_geom_angle_atom_site_label_2
_geom_angle_atom_site_label_3
_geom_angle
_geom_angle_site_symmetry_1
_geom_angle_site_symmetry_3
O1 Tb1 O3 132.87(16) 2_666 2_676
O1 Tb1 O7 89.73(16) 2_666 1_655
O3 Tb1 O7 78.88(17) 2_676 1_655
O1 Tb1 O6 147.15(17) 2_666 .
O3 Tb1 O6 76.62(16) 2_676 .
O7 Tb1 O6 81.78(17) 1_655 .
O1 Tb1 O4 80.00(17) 2_666 2_676
O3 Tb1 O4 53.47(17) 2_676 2_676
O7 Tb1 O4 83.31(17) 1_655 2_676
O6 Tb1 O4 129.77(18) . 2_676
O1 Tb1 O8 74.61(16) 2_666 1_655
O3 Tb1 O8 126.64(17) 2_676 1_655
O7 Tb1 O8 53.12(18) 1_655 1_655
O6 Tb1 O8 74.96(17) . 1_655
O4 Tb1 O8 128.57(17) 2_676 1_655
O1 Tb1 O2 113.41(16) 2_666 .
O3 Tb1 O2 73.06(17) 2_676 .
O7 Tb1 O2 151.40(18) 1_655 .
O6 Tb1 O2 86.42(17) . .
O4 Tb1 O2 84.46(17) 2_676 .
O8 Tb1 O2 146.77(18) 1_655 .
O1 Tb1 O5 105.18(17) 2_666 .
O3 Tb1 O5 120.62(17) 2_676 .
O7 Tb1 O5 118.09(16) 1_655 .
O6 Tb1 O5 53.74(17) . .
O4 Tb1 O5 157.58(18) 2_676 .
O8 Tb1 O5 73.37(17) 1_655 .
O2 Tb1 O5 73.42(17) . .
O1 Tb1 O1 64.84(17) 2_666 .
O3 Tb1 O1 118.70(15) 2_676 .
O7 Tb1 O1 154.55(17) 1_655 .
O6 Tb1 O1 118.68(16) . .
O4 Tb1 O1 92.85(17) 2_676 .
O8 Tb1 O1 114.50(16) 1_655 .
O2 Tb1 O1 51.78(15) . .
O5 Tb1 O1 70.74(16) . .
O1 Tb1 C12 126.4(2) 2_666 .
O3 Tb1 C12 100.6(2) 2_676 .
O7 Tb1 C12 98.17(19) 1_655 .
O6 Tb1 C12 26.9(2) . .
O4 Tb1 C12 153.5(2) 2_676 .
O8 Tb1 C12 69.00(19) 1_655 .
O2 Tb1 C12 81.89(18) . .
O5 Tb1 C12 27.2(2) . .
O1 Tb1 C12 96.4(2) . .
O1 Tb1 C11 106.7(2) 2_666 2_676
O3 Tb1 C11 26.47(19) 2_676 2_676
O7 Tb1 C11 79.90(19) 1_655 2_676
O6 Tb1 C11 102.9(2) . 2_676
O4 Tb1 C11 27.0(2) 2_676 2_676
O8 Tb1 C11 132.98(19) 1_655 2_676
O2 Tb1 C11 77.49(18) . 2_676
O5 Tb1 C11 143.24(19) . 2_676
O1 Tb1 C11 107.48(19) . 2_676
C12 Tb1 C11 126.9(2) . 2_676
O1 Tb1 C22 81.95(19) 2_666 1_655
O3 Tb1 C22 102.74(19) 2_676 1_655
O7 Tb1 C22 26.54(19) 1_655 1_655
O6 Tb1 C22 76.4(2) . 1_655
O4 Tb1 C22 106.77(19) 2_676 1_655
O8 Tb1 C22 26.59(19) 1_655 1_655
O2 Tb1 C22 162.8(2) . 1_655
O5 Tb1 C22 95.60(18) . 1_655
O1 Tb1 C22 137.85(19) . 1_655
C12 Tb1 C22 82.5(2) . 1_655
C11 Tb1 C22 106.4(2) 2_676 1_655
C1 O1 Tb1 149.2(4) . 2_666
C1 O1 Tb1 92.2(4) . .
Tb1 O1 Tb1 115.16(16) 2_666 .
C1 O2 Tb1 95.0(4) . .
C11 O3 Tb1 94.2(4) . 2_676
C11 O4 Tb1 92.5(5) . 2_676
C12 O5 Tb1 88.8(4) . .
C12 O6 Tb1 91.6(4) . .
C22 O7 Tb1 93.8(4) . 1_455
C22 O8 Tb1 92.2(4) . 1_455
O2 C1 O1 119.3(6) . .
O2 C1 C2 123.3(6) . .
O1 C1 C2 117.4(6) . .
O2 C1 Tb1 59.8(3) . .
O1 C1 Tb1 60.8(3) . .
C2 C1 Tb1 168.1(5) . .
C4 C2 C3 120.1(6) . .
C4 C2 C1 121.6(6) . .
C3 C2 C1 117.9(6) . .
C4 C3 C2 122.9(6) 2_566 .
C4 C3 H3 118.6 2_566 .
C2 C3 H3 118.6 . .
C2 C4 C3 117.0(6) . 2_566
C2 C4 C5 124.4(6) . .
C3 C4 C5 118.5(6) 2_566 .
C6 C5 C7 116.8(6) . .
C6 C5 C4 122.2(6) . .
C7 C5 C4 121.0(6) . .
C9 C6 C5 122.2(7) . .
C9 C6 H6 118.9 . .
C5 C6 H6 118.9 . .
C5 C7 C8 120.8(6) . .
C5 C7 H7 119.6 . .
C8 C7 H7 119.6 . .
C10 C8 C7 120.7(7) . .
C10 C8 H8 119.6 . .
C7 C8 H8 119.6 . .
C6 C9 C10 120.6(7) . .
C6 C9 H9 119.7 . .
C10 C9 H9 119.7 . .
C8 C10 C9 118.7(7) . .
C8 C10 C11 122.8(7) . .
C9 C10 C11 118.5(6) . .
O3 C11 O4 119.9(7) . .
O3 C11 C10 120.8(7) . .
O4 C11 C10 119.2(7) . .
O3 C11 Tb1 59.4(4) . 2_676
O4 C11 Tb1 60.5(4) . 2_676
C10 C11 Tb1 176.9(5) . 2_676
O6 C12 O5 124.2(7) . .
O6 C12 C13 118.5(7) . .
O5 C12 C13 117.3(7) . .
O6 C12 Tb1 61.5(4) . .
O5 C12 Tb1 64.0(4) . .
C13 C12 Tb1 167.2(5) . .
C14 C13 C15 118.6(6) . 2_667
C14 C13 C12 124.2(6) . .
C15 C13 C12 117.1(6) 2_667 .
C15 C14 C13 116.8(6) . .
C15 C14 C16 120.1(6) . .
C13 C14 C16 123.0(6) . .
C14 C15 C13 124.6(6) . 2_667
C14 C15 H15 117.7 . .
C13 C15 H15 117.7 2_667 .
C17 C16 C18 118.0(6) . .
C17 C16 C14 122.8(7) . .
C18 C16 C14 119.1(7) . .
C16 C17 C19 121.2(7) . .
C16 C17 H17 119.4 . .
C19 C17 H17 119.4 . .
C20 C18 C16 119.2(7) . .
C20 C18 H18 120.4 . .
C16 C18 H18 120.4 . .
C17 C19 C21 120.7(7) . .
C17 C19 H19 119.6 . .
C21 C19 H19 119.6 . .
C21 C20 C18 122.4(7) . .
C21 C20 H20 118.8 . .
C18 C20 H20 118.8 . .
C20 C21 C19 118.1(7) . .
C20 C21 C22 121.7(7) . .
C19 C21 C22 120.2(7) . .
O7 C22 O8 120.8(6) . .
O7 C22 C21 121.3(6) . .
O8 C22 C21 117.8(6) . .
O7 C22 Tb1 59.7(4) . 1_455
O8 C22 Tb1 61.2(3) . 1_455
C21 C22 Tb1 177.4(5) . 1_455

loop_
_geom_bond_atom_site_label_1
_geom_bond_atom_site_label_2
_geom_bond_distance
_geom_bond_site_symmetry_2
Tb1 O1 2.365(4) 2_666
Tb1 O3 2.408(5) 2_676
Tb1 O7 2.421(5) 1_655
Tb1 O6 2.428(5) .
Tb1 O4 2.431(5) 2_676
Tb1 O8 2.455(4) 1_655
Tb1 O2 2.481(5) .
Tb1 O5 2.484(5) .
Tb1 O1 2.500(4) .
Tb1 C12 2.763(7) .
Tb1 C11 2.791(7) 2_676
Tb1 C22 2.799(7) 1_655
O1 C1 1.297(8) .
O1 Tb1 2.365(4) 2_666
O2 C1 1.223(9) .
O3 C11 1.247(9) .
O3 Tb1 2.408(5) 2_676
O4 C11 1.268(9) .
O4 Tb1 2.431(5) 2_676
O5 C12 1.263(9) .
O6 C12 1.250(9) .
O7 C22 1.253(9) .
O7 Tb1 2.421(5) 1_455
O8 C22 1.254(8) .
O8 Tb1 2.455(4) 1_455
C1 C2 1.495(9) .
C2 C4 1.388(9) .
C2 C3 1.397(9) .
C3 C4 1.393(9) 2_566
C3 H3 0.9300 .
C4 C3 1.393(9) 2_566
C4 C5 1.460(10) .
C5 C6 1.403(10) .
C5 C7 1.405(10) .
C6 C9 1.348(10) .
C6 H6 0.9300 .
C7 C8 1.411(10) .
C7 H7 0.9300 .
C8 C10 1.353(10) .
C8 H8 0.9300 .
C9 C10 1.426(11) .
C9 H9 0.9300 .
C10 C11 1.489(10) .
C11 Tb1 2.791(7) 2_676
C12 C13 1.489(9) .
C13 C14 1.431(9) .
C13 C15 1.432(9) 2_667
C14 C15 1.371(9) .
C14 C16 1.462(9) .
C15 C13 1.432(9) 2_667
C15 H15 0.9300 .
C16 C17 1.378(11) .
C16 C18 1.416(10) .
C17 C19 1.386(10) .
C17 H17 0.9300 .
C18 C20 1.393(10) .
C18 H18 0.9300 .
C19 C21 1.400(10) .
C19 H19 0.9300 .
C20 C21 1.355(11) .
C20 H20 0.9300 .
C21 C22 1.492(9) .
C22 Tb1 2.799(7) 1_455

loop_
_geom_torsion_atom_site_label_1
_geom_torsion_atom_site_label_2
_geom_torsion_atom_site_label_3
_geom_torsion_atom_site_label_4
_geom_torsion
_geom_torsion_site_symmetry_1
_geom_torsion_site_symmetry_4
Tb1 O2 C1 O1 -13.4(7) . .
Tb1 O2 C1 C2 166.4(6) . .
Tb1 O1 C1 O2 -140.3(7) 2_666 .
Tb1 O1 C1 O2 13.2(7) . .
Tb1 O1 C1 C2 39.8(11) 2_666 .
Tb1 O1 C1 C2 -166.6(5) . .
Tb1 O1 C1 Tb1 -153.6(9) 2_666 .
O2 C1 C2 C4 37.3(10) . .
O1 C1 C2 C4 -142.8(7) . .
Tb1 C1 C2 C4 139(2) . .
O2 C1 C2 C3 -135.8(7) . .
O1 C1 C2 C3 44.1(9) . .
Tb1 C1 C2 C3 -34(3) . .
C4 C2 C3 C4 -0.3(11) . 2_566
C1 C2 C3 C4 172.9(6) . 2_566
C3 C2 C4 C3 0.3(10) . 2_566
C1 C2 C4 C3 -172.6(6) . 2_566
C3 C2 C4 C5 -175.3(6) . .
C1 C2 C4 C5 11.8(10) . .
C2 C4 C5 C6 48.4(10) . .
C3 C4 C5 C6 -127.2(7) 2_566 .
C2 C4 C5 C7 -130.3(7) . .
C3 C4 C5 C7 54.1(9) 2_566 .
C7 C5 C6 C9 -5.1(12) . .
C4 C5 C6 C9 176.2(7) . .
C6 C5 C7 C8 1.9(11) . .
C4 C5 C7 C8 -179.3(6) . .
C5 C7 C8 C10 2.5(12) . .
C5 C6 C9 C10 3.9(13) . .
C7 C8 C10 C9 -3.8(12) . .
C7 C8 C10 C11 173.4(7) . .
C6 C9 C10 C8 0.7(12) . .
C6 C9 C10 C11 -176.6(8) . .
Tb1 O3 C11 O4 -0.4(7) 2_676 .
Tb1 O3 C11 C10 176.4(6) 2_676 .
Tb1 O4 C11 O3 0.4(7) 2_676 .
Tb1 O4 C11 C10 -176.5(6) 2_676 .
C8 C10 C11 O3 -149.5(7) . .
C9 C10 C11 O3 27.7(11) . .
C8 C10 C11 O4 27.3(11) . .
C9 C10 C11 O4 -155.4(7) . .
Tb1 O6 C12 O5 -13.7(7) . .
Tb1 O6 C12 C13 165.4(5) . .
Tb1 O5 C12 O6 13.3(7) . .
Tb1 O5 C12 C13 -165.7(5) . .
O6 C12 C13 C14 123.6(8) . .
O5 C12 C13 C14 -57.3(10) . .
Tb1 C12 C13 C14 -150(2) . .
O6 C12 C13 C15 -61.8(10) . 2_667
O5 C12 C13 C15 117.4(8) . 2_667
Tb1 C12 C13 C15 25(3) . 2_667
C15 C13 C14 C15 -2.3(13) 2_667 .
C12 C13 C14 C15 172.3(8) . .
C15 C13 C14 C16 173.2(8) 2_667 .
C12 C13 C14 C16 -12.2(13) . .
C13 C14 C15 C13 2.5(14) . 2_667
C16 C14 C15 C13 -173.2(8) . 2_667
C15 C14 C16 C17 141.5(8) . .
C13 C14 C16 C17 -33.9(12) . .
C15 C14 C16 C18 -38.0(12) . .
C13 C14 C16 C18 146.6(8) . .
C18 C16 C17 C19 -2.0(12) . .
C14 C16 C17 C19 178.5(7) . .
C17 C16 C18 C20 4.9(13) . .
C14 C16 C18 C20 -175.6(8) . .
C16 C17 C19 C21 0.6(13) . .
C16 C18 C20 C21 -6.8(14) . .
C18 C20 C21 C19 5.3(13) . .
C18 C20 C21 C22 -176.9(8) . .
C17 C19 C21 C20 -2.1(12) . .
C17 C19 C21 C22 180.0(7) . .
Tb1 O7 C22 O8 2.7(8) 1_455 .
Tb1 O7 C22 C21 -177.2(6) 1_455 .
Tb1 O8 C22 O7 -2.7(8) 1_455 .
Tb1 O8 C22 C21 177.3(6) 1_455 .
C20 C21 C22 O7 175.5(8) . .
C19 C21 C22 O7 -6.7(11) . .
C20 C21 C22 O8 -4.4(12) . .
C19 C21 C22 O8 173.4(7) . .
